data_4500628
loop_
_publ_author_name
'Kennedy, Alan R.'
'Morrison, Catriona A.'
'Briggs, Naomi E. B.'
'Arbuckle, William'

_publ_section_title
;
 Density and Stability Differences Between Enantiopure and Racemic Salts:
 Construction and Structural Analysis of a Systematic Series of
 Crystalline Salt Forms of Methylephedrine
;
_journal_issue 5
_journal_name_full 'Crystal Growth &amp; Design'
_journal_page_first 1821
_journal_paper_doi 10.1021/cg200030s
_journal_volume 11
_journal_year 2011
_chemical_absolute_configuration rm
_chemical_formula_sum 'C15 H21 N O5'
_chemical_formula_weight 295.33
_chemical_name_systematic
;
 ?
;
_space_group_IT_number 18
_symmetry_cell_setting orthorhombic
_symmetry_space_group_name_Hall 'P 2 2ab'
_symmetry_space_group_name_H-M 'P 21 21 2'
_atom_sites_solution_hydrogens geom
_atom_sites_solution_primary direct
_atom_sites_solution_secondary difmap
_audit_creation_method SHELXL-97
_cell_angle_alpha 90.00
_cell_angle_beta 90.00
_cell_angle_gamma 90.00
_cell_formula_units_Z 4
_cell_length_a 19.9658(5)
_cell_length_b 13.5075(4)
_cell_length_c 5.7764(2)
_cell_measurement_reflns_used 6220
_cell_measurement_temperature 123(2)
_cell_measurement_theta_max 29.1614
_cell_measurement_theta_min 2.5321
_cell_volume 1557.83(8)
_computing_structure_refinement 'SHELXL-97 (Sheldrick, 1997)'
_diffrn_ambient_temperature 123(2)
_diffrn_measured_fraction_theta_full 0.999
_diffrn_measured_fraction_theta_max 0.999
_diffrn_measurement_device_type 'Oxford Diffraction Gemini S'
_diffrn_measurement_method 'omega scans'
_diffrn_radiation_monochromator graphite
_diffrn_radiation_source 'fine-focus sealed tube'
_diffrn_radiation_type MoK\a
_diffrn_radiation_wavelength 0.71073
_diffrn_reflns_av_R_equivalents 0.0620
_diffrn_reflns_av_sigmaI/netI 0.0811
_diffrn_reflns_limit_h_max 26
_diffrn_reflns_limit_h_min -26
_diffrn_reflns_limit_k_max 17
_diffrn_reflns_limit_k_min -17
_diffrn_reflns_limit_l_max 7
_diffrn_reflns_limit_l_min -7
_diffrn_reflns_number 17990
_diffrn_reflns_theta_full 27.50
_diffrn_reflns_theta_max 28.00
_diffrn_reflns_theta_min 2.54
_exptl_absorpt_coefficient_mu 0.094
_exptl_absorpt_correction_T_max 1.00000
_exptl_absorpt_correction_T_min 0.86700
_exptl_absorpt_correction_type multi-scan
_exptl_absorpt_process_details
;
CrysAlisPro, Oxford Diffraction Ltd.,
Version 1.171.33.34d (release 27-02-2009 CrysAlis171 .NET)
(compiled Feb 27 2009,15:38:38)
Empirical absorption correction using spherical harmonics,
 implemented in SCALE3 ABSPACK scaling algorithm.
;
_exptl_crystal_colour colourless
_exptl_crystal_density_diffrn 1.259
_exptl_crystal_density_method 'not measured'
_exptl_crystal_description block
_exptl_crystal_F_000 632
_exptl_crystal_size_max 0.1
_exptl_crystal_size_mid 0.1
_exptl_crystal_size_min 0.05
_refine_diff_density_max 0.284
_refine_diff_density_min -0.376
_refine_diff_density_rms 0.084
_refine_ls_abs_structure_details 'Flack H D (1983), Acta Cryst. A39, 876-881'
_refine_ls_abs_structure_Flack 0.5(10)
_refine_ls_extinction_coef 0.414(10)
_refine_ls_extinction_expression Fc^*^=kFc[1+0.001xFc^2^\l^3^/sin(2\q)]^-1/4^
_refine_ls_extinction_method SHELXL
_refine_ls_goodness_of_fit_ref 0.912
_refine_ls_hydrogen_treatment mixed
_refine_ls_matrix_type full
_refine_ls_number_parameters 206
_refine_ls_number_reflns 3760
_refine_ls_number_restraints 0
_refine_ls_restrained_S_all 0.912
_refine_ls_R_factor_all 0.0581
_refine_ls_R_factor_gt 0.0421
_refine_ls_shift/su_max 0.001
_refine_ls_shift/su_mean 0.000
_refine_ls_structure_factor_coef Fsqd
_refine_ls_weighting_details 'calc w=1/[\s^2^(Fo^2^)+(0.0465P)^2^+0.0000P] where P=(Fo^2^+2Fc^2^)/3'
_refine_ls_weighting_scheme calc
_refine_ls_wR_factor_gt 0.0864
_refine_ls_wR_factor_ref 0.0886
_reflns_number_gt 2679
_reflns_number_total 3760
_reflns_threshold_expression I>2/s(I)
_cod_data_source_file cg200030s_si_001.cif
_cod_data_source_block mepdmale
_cod_depositor_comments
;
The following automatic conversions were performed:

'_symmetry_cell_setting' value 'Orthorhombic' changed to
'orthorhombic' according to
/home/saulius/struct/CIF-dictionaries/cif_core.dic dictionary named
'cif_core.dic' version 2.4.1 from 2010-06-29.

Automatic conversion script
Id: cif_fix_values 1715 2011-07-08 13:25:40Z adriana 
;
_cod_original_sg_symbol_H-M P21212
_cod_database_code 4500628

loop_
_symmetry_equiv_pos_as_xyz
'x, y, z'
'-x, -y, z'
'x+1/2, -y+1/2, -z'
'-x+1/2, y+1/2, -z'

loop_
_atom_site_label
_atom_site_type_symbol
_atom_site_fract_x
_atom_site_fract_y
_atom_site_fract_z
_atom_site_U_iso_or_equiv
_atom_site_adp_type
_atom_site_occupancy
_atom_site_symmetry_multiplicity
_atom_site_calc_flag
_atom_site_refinement_flags
O1 O 1.19873(7) 0.85856(10) 1.2189(2) 0.0309(4) Uani 1 1 d .
O2 O 0.99228(7) 0.61617(10) 0.7696(2) 0.0289(3) Uani 1 1 d .
O3 O 1.06647(6) 0.66660(11) 0.5107(2) 0.0321(3) Uani 1 1 d .
O4 O 0.87704(7) 0.56230(11) 0.7733(2) 0.0318(4) Uani 1 1 d .
O5 O 0.79434(6) 0.54905(11) 0.5204(2) 0.0342(4) Uani 1 1 d .
N1 N 1.15705(8) 0.72410(12) 0.8337(3) 0.0236(4) Uani 1 1 d .
C1 C 1.16382(8) 1.00232(14) 0.9928(3) 0.0230(4) Uani 1 1 d .
C2 C 1.12863(10) 1.04113(15) 1.1798(3) 0.0276(4) Uani 1 1 d .
H2 H 1.1211 1.0014 1.3130 0.033 Uiso 1 1 calc R
C3 C 1.10450(10) 1.13752(15) 1.1733(4) 0.0308(5) Uani 1 1 d .
H3 H 1.0803 1.1631 1.3015 0.037 Uiso 1 1 calc R
C4 C 1.11545(10) 1.19628(14) 0.9818(4) 0.0319(5) Uani 1 1 d .
H4 H 1.0984 1.2619 0.9770 0.038 Uiso 1 1 calc R
C5 C 1.15142(10) 1.15900(16) 0.7972(3) 0.0316(5) Uani 1 1 d .
H5 H 1.1600 1.1997 0.6665 0.038 Uiso 1 1 calc R
C6 C 1.17516(9) 1.06262(15) 0.8013(3) 0.0276(4) Uani 1 1 d .
H6 H 1.1994 1.0375 0.6725 0.033 Uiso 1 1 calc R
C7 C 1.18802(9) 0.89564(13) 0.9930(3) 0.0251(4) Uani 1 1 d .
H7 H 1.2309 0.8915 0.9042 0.030 Uiso 1 1 calc R
C8 C 1.13507(9) 0.83121(15) 0.8723(3) 0.0246(4) Uani 1 1 d .
H8 H 1.1278 0.8607 0.7154 0.030 Uiso 1 1 calc R
C9 C 1.06714(9) 0.83115(16) 0.9935(4) 0.0345(5) Uani 1 1 d .
H9A H 1.0731 0.8133 1.1566 0.052 Uiso 1 1 calc R
H9B H 1.0376 0.7828 0.9187 0.052 Uiso 1 1 calc R
H9C H 1.0471 0.8972 0.9829 0.052 Uiso 1 1 calc R
C10 C 1.15968(10) 0.65962(15) 1.0415(3) 0.0307(5) Uani 1 1 d .
H10A H 1.1969 0.6803 1.1408 0.046 Uiso 1 1 calc R
H10B H 1.1663 0.5907 0.9935 0.046 Uiso 1 1 calc R
H10C H 1.1175 0.6653 1.1274 0.046 Uiso 1 1 calc R
C11 C 1.22015(9) 0.71568(15) 0.6998(3) 0.0287(5) Uani 1 1 d .
H11A H 1.2266 0.6468 0.6513 0.043 Uiso 1 1 calc R
H11B H 1.2579 0.7364 0.7968 0.043 Uiso 1 1 calc R
H11C H 1.2177 0.7583 0.5627 0.043 Uiso 1 1 calc R
C12 C 1.01079(10) 0.63226(14) 0.5605(3) 0.0240(4) Uani 1 1 d .
C13 C 0.96435(10) 0.60898(14) 0.3646(3) 0.0246(4) Uani 1 1 d .
H13 H 0.9834 0.6161 0.2149 0.030 Uiso 1 1 calc R
C14 C 0.90070(9) 0.57997(14) 0.3663(3) 0.0247(5) Uani 1 1 d .
H14 H 0.8819 0.5686 0.2176 0.030 Uiso 1 1 calc R
C15 C 0.85401(9) 0.56237(15) 0.5646(3) 0.0244(4) Uani 1 1 d .
H1O H 1.2315(12) 0.8945(17) 1.278(5) 0.052(7) Uiso 1 1 d .
H2O H 0.9361(15) 0.587(2) 0.775(5) 0.078(8) Uiso 1 1 d .
H1N H 1.1210(11) 0.6991(14) 0.744(4) 0.033(6) Uiso 1 1 d .

loop_
_atom_site_aniso_label
_atom_site_aniso_U_11
_atom_site_aniso_U_22
_atom_site_aniso_U_33
_atom_site_aniso_U_23
_atom_site_aniso_U_13
_atom_site_aniso_U_12
O1 0.0344(8) 0.0267(8) 0.0317(8) 0.0031(6) -0.0122(6) -0.0044(7)
O2 0.0285(7) 0.0364(8) 0.0218(7) 0.0019(6) -0.0017(6) -0.0061(6)
O3 0.0253(7) 0.0423(8) 0.0288(7) -0.0036(7) 0.0010(6) -0.0088(6)
O4 0.0321(8) 0.0408(9) 0.0224(7) 0.0012(6) 0.0025(6) -0.0073(7)
O5 0.0224(7) 0.0464(9) 0.0338(8) -0.0087(7) 0.0021(7) -0.0032(6)
N1 0.0223(8) 0.0231(9) 0.0254(8) -0.0019(7) -0.0009(7) -0.0012(7)
C1 0.0180(8) 0.0241(10) 0.0268(10) -0.0036(9) -0.0054(8) -0.0027(8)
C2 0.0279(10) 0.0288(11) 0.0260(10) 0.0002(8) -0.0011(9) -0.0022(9)
C3 0.0274(10) 0.0337(12) 0.0312(11) -0.0115(9) 0.0003(9) 0.0020(9)
C4 0.0318(11) 0.0240(11) 0.0398(12) -0.0030(10) -0.0095(10) 0.0064(9)
C5 0.0332(11) 0.0286(12) 0.0329(11) 0.0037(9) -0.0025(9) -0.0013(10)
C6 0.0285(10) 0.0273(11) 0.0270(11) -0.0027(9) 0.0002(8) 0.0000(9)
C7 0.0228(9) 0.0241(10) 0.0282(10) -0.0002(9) -0.0018(9) -0.0005(8)
C8 0.0224(9) 0.0206(10) 0.0308(10) -0.0013(8) -0.0032(8) 0.0035(8)
C9 0.0237(9) 0.0332(11) 0.0466(12) -0.0131(11) 0.0010(10) -0.0014(9)
C10 0.0391(11) 0.0255(11) 0.0275(10) 0.0014(9) 0.0026(9) -0.0029(10)
C11 0.0283(11) 0.0285(11) 0.0293(11) -0.0014(9) 0.0052(9) 0.0013(9)
C12 0.0278(10) 0.0200(10) 0.0243(10) -0.0012(8) 0.0005(8) 0.0003(8)
C13 0.0282(10) 0.0261(11) 0.0195(10) 0.0007(8) 0.0015(8) -0.0008(9)
C14 0.0284(11) 0.0259(11) 0.0199(10) -0.0015(8) -0.0037(8) 0.0019(9)
C15 0.0274(11) 0.0192(10) 0.0267(10) -0.0045(8) 0.0010(8) 0.0009(9)

loop_
_atom_type_symbol
_atom_type_description
_atom_type_scat_dispersion_real
_atom_type_scat_dispersion_imag
_atom_type_scat_source
O O 0.0106 0.0060 'International Tables Vol C Tables 4.2.6.8 and 6.1.1.4'
N N 0.0061 0.0033 'International Tables Vol C Tables 4.2.6.8 and 6.1.1.4'
C C 0.0033 0.0016 'International Tables Vol C Tables 4.2.6.8 and 6.1.1.4'
H H 0.0000 0.0000 'International Tables Vol C Tables 4.2.6.8 and 6.1.1.4'

loop_
_geom_angle_atom_site_label_1
_geom_angle_atom_site_label_2
_geom_angle_atom_site_label_3
_geom_angle
C7 O1 H1O 105.9(16)
C12 O2 H2O 110.8(15)
C15 O4 H2O 110.6(14)
C11 N1 C10 110.29(15)
C11 N1 C8 113.13(14)
C10 N1 C8 116.61(14)
C11 N1 H1N 109.3(12)
C10 N1 H1N 105.2(12)
C8 N1 H1N 101.4(12)
C2 C1 C6 118.59(18)
C2 C1 C7 121.15(17)
C6 C1 C7 120.24(17)
C3 C2 C1 120.50(18)
C3 C2 H2 119.7
C1 C2 H2 119.7
C4 C3 C2 120.43(18)
C4 C3 H3 119.8
C2 C3 H3 119.8
C3 C4 C5 119.46(18)
C3 C4 H4 120.3
C5 C4 H4 120.3
C4 C5 C6 120.50(19)
C4 C5 H5 119.7
C6 C5 H5 119.7
C5 C6 C1 120.50(18)
C5 C6 H6 119.8
C1 C6 H6 119.8
O1 C7 C1 112.63(15)
O1 C7 C8 108.81(15)
C1 C7 C8 108.54(15)
O1 C7 H7 108.9
C1 C7 H7 108.9
C8 C7 H7 108.9
C9 C8 N1 108.76(16)
C9 C8 C7 113.78(16)
N1 C8 C7 113.88(15)
C9 C8 H8 106.6
N1 C8 H8 106.6
C7 C8 H8 106.6
C8 C9 H9A 109.5
C8 C9 H9B 109.5
H9A C9 H9B 109.5
C8 C9 H9C 109.5
H9A C9 H9C 109.5
H9B C9 H9C 109.5
N1 C10 H10A 109.5
N1 C10 H10B 109.5
H10A C10 H10B 109.5
N1 C10 H10C 109.5
H10A C10 H10C 109.5
H10B C10 H10C 109.5
N1 C11 H11A 109.5
N1 C11 H11B 109.5
H11A C11 H11B 109.5
N1 C11 H11C 109.5
H11A C11 H11C 109.5
H11B C11 H11C 109.5
O3 C12 O2 122.77(17)
O3 C12 C13 117.35(16)
O2 C12 C13 119.88(17)
C14 C13 C12 130.45(17)
C14 C13 H13 114.8
C12 C13 H13 114.8
C13 C14 C15 130.37(17)
C13 C14 H14 114.8
C15 C14 H14 114.8
O5 C15 O4 122.57(17)
O5 C15 C14 117.85(16)
O4 C15 C14 119.58(16)

loop_
_geom_bond_atom_site_label_1
_geom_bond_atom_site_label_2
_geom_bond_distance
O1 C7 1.414(2)
O1 H1O 0.88(3)
O2 C12 1.282(2)
O2 H2O 1.19(3)
O3 C12 1.238(2)
O4 C15 1.290(2)
O4 H2O 1.22(3)
O5 C15 1.232(2)
N1 C11 1.483(2)
N1 C10 1.484(2)
N1 C8 1.528(2)
N1 H1N 0.95(2)
C1 C2 1.391(3)
C1 C6 1.392(3)
C1 C7 1.520(3)
C2 C3 1.389(3)
C2 H2 0.9500
C3 C4 1.379(3)
C3 H3 0.9500
C4 C5 1.381(3)
C4 H4 0.9500
C5 C6 1.386(3)
C5 H5 0.9500
C6 H6 0.9500
C7 C8 1.537(3)
C7 H7 1.0000
C8 C9 1.526(3)
C8 H8 1.0000
C9 H9A 0.9800
C9 H9B 0.9800
C9 H9C 0.9800
C10 H10A 0.9800
C10 H10B 0.9800
C10 H10C 0.9800
C11 H11A 0.9800
C11 H11B 0.9800
C11 H11C 0.9800
C12 C13 1.496(3)
C13 C14 1.330(3)
C13 H13 0.9500
C14 C15 1.496(3)
C14 H14 0.9500

loop_
_geom_torsion_atom_site_label_1
_geom_torsion_atom_site_label_2
_geom_torsion_atom_site_label_3
_geom_torsion_atom_site_label_4
_geom_torsion
C6 C1 C2 C3 1.0(3)
C7 C1 C2 C3 -177.39(17)
C1 C2 C3 C4 -0.4(3)
C2 C3 C4 C5 -0.8(3)
C3 C4 C5 C6 1.4(3)
C4 C5 C6 C1 -0.8(3)
C2 C1 C6 C5 -0.4(3)
C7 C1 C6 C5 178.01(17)
C2 C1 C7 O1 -26.7(2)
C6 C1 C7 O1 154.90(16)
C2 C1 C7 C8 93.8(2)
C6 C1 C7 C8 -84.6(2)
C11 N1 C8 C9 175.39(16)
C10 N1 C8 C9 -55.1(2)
C11 N1 C8 C7 -56.6(2)
C10 N1 C8 C7 72.9(2)
O1 C7 C8 C9 61.1(2)
C1 C7 C8 C9 -61.8(2)
O1 C7 C8 N1 -64.3(2)
C1 C7 C8 N1 172.77(15)
O3 C12 C13 C14 -173.6(2)
O2 C12 C13 C14 6.6(3)
C12 C13 C14 C15 1.0(4)
C13 C14 C15 O5 170.0(2)
C13 C14 C15 O4 -9.6(3)
